data_4319562
loop_
_publ_author_name
'Rodrigue Lescou\"ezec'
'Francesc Lloret'
'Miguel Julve'
'Jacqueline Vaissermann'
'Michel Verdaguer'
'Rosa Llusar'
'Santiago Uriel'

_publ_contact_author
;
M. Julve, Departament de Quimica Inorganica, Facultat de Quimica de la 
Universitat de Valencia,
Dr. Moliner 50, 46100-Burjassot (Valencia), Spain.
;
_publ_contact_author_email ' miguel.julve@uv.es '
_publ_contact_author_fax ' 96 386 43 30 '
_publ_contact_author_phone ' 96 398 30 01 '
_publ_section_title
;
 [Fe(Phen)(CN)4]-: A Versatile Building Block for the Design of
 Heterometallic Systems. Crystal Structures and Magnetic Properties of
 PPh4[Fe(Phen)(CN)4].2H2O and [{Fe(Phen)(CN)4}2M(H2O)2].4H2O [Phen =
 1,10-Phenanthroline; M = Mn(II) and Zn(II)]
;
_journal_name_full 'Inorganic Chemistry'
_journal_page_first 2065
_journal_page_last 2072
_journal_paper_doi 10.1021/ic001241a
_journal_volume 40
_journal_year 2001
_chemical_formula_sum 'C32 H28 Fe2 Mn N12 O6'
_chemical_formula_weight 843.30
_chemical_name_systematic
;
 ?
;
_space_group_IT_number 14
_symmetry_cell_setting monoclinic
_symmetry_space_group_name_Hall '-P 2yn'
_symmetry_space_group_name_H-M 'P 1 21/n 1'
_atom_sites_solution_hydrogens geom
_atom_sites_solution_primary direct
_atom_sites_solution_secondary difmap
_audit_creation_method SHELXL-97
_cell_angle_alpha 90.00
_cell_angle_beta 93.552(2)
_cell_angle_gamma 90.00
_cell_formula_units_Z 2
_cell_length_a 7.5292(4)
_cell_length_b 15.6000(10)
_cell_length_c 15.4081(9)
_cell_measurement_temperature 293(2)
_cell_volume 1806.29(18)
_computing_cell_refinement 'Bruker SMART'
_computing_data_collection 'Bruker SMART'
_computing_data_reduction 'Bruker SHELXTL'
_computing_molecular_graphics 'Bruker SHELXTL'
_computing_publication_material 'Bruker SHELXTL'
_computing_structure_refinement 'SHELXL-97 (Sheldrick, 1997)'
_computing_structure_solution 'SHELXS-97 (Sheldrick, 1990)'
_diffrn_ambient_temperature 293(2)
_diffrn_measured_fraction_theta_full 1.000
_diffrn_measured_fraction_theta_max 1.000
_diffrn_measurement_device_type 'CCD area detector'
_diffrn_measurement_method 'phi and omega scans'
_diffrn_radiation_monochromator graphite
_diffrn_radiation_source 'fine-focus sealed tube'
_diffrn_radiation_type MoK\a
_diffrn_radiation_wavelength 0.71073
_diffrn_reflns_av_R_equivalents 0.0653
_diffrn_reflns_av_sigmaI/netI 0.0766
_diffrn_reflns_limit_h_max 9
_diffrn_reflns_limit_h_min -8
_diffrn_reflns_limit_k_max 17
_diffrn_reflns_limit_k_min -19
_diffrn_reflns_limit_l_max 19
_diffrn_reflns_limit_l_min -17
_diffrn_reflns_number 11312
_diffrn_reflns_theta_full 26.37
_diffrn_reflns_theta_max 26.37
_diffrn_reflns_theta_min 1.86
_exptl_absorpt_coefficient_mu 1.198
_exptl_absorpt_correction_T_max 0.9703
_exptl_absorpt_correction_T_min 0.7841
_exptl_absorpt_correction_type 'Bruker SADABS'
_exptl_crystal_colour 'Dark Red'
_exptl_crystal_density_diffrn 1.551
_exptl_crystal_density_method 'not measured'
_exptl_crystal_description Prism
_exptl_crystal_F_000 858
_exptl_crystal_size_max 0.18
_exptl_crystal_size_mid 0.15
_exptl_crystal_size_min 0.07
_refine_diff_density_max 1.204
_refine_diff_density_min -0.269
_refine_diff_density_rms 0.073
_refine_ls_extinction_method none
_refine_ls_goodness_of_fit_ref 0.945
_refine_ls_hydrogen_treatment mixed
_refine_ls_matrix_type full
_refine_ls_number_parameters 265
_refine_ls_number_reflns 3699
_refine_ls_number_restraints 0
_refine_ls_restrained_S_all 0.945
_refine_ls_R_factor_all 0.0791
_refine_ls_R_factor_gt 0.0402
_refine_ls_shift/su_max 2.560
_refine_ls_shift/su_mean 0.123
_refine_ls_structure_factor_coef Fsqd
_refine_ls_weighting_details 'calc w=1/[\s^2^(Fo^2^)+(0.0409P)^2^+0.0000P] where P=(Fo^2^+2Fc^2^)/3'
_refine_ls_weighting_scheme calc
_refine_ls_wR_factor_gt 0.0833
_refine_ls_wR_factor_ref 0.0916
_reflns_number_gt 2379
_reflns_number_total 3699
_reflns_threshold_expression >2sigma(I)
_cod_data_source_file ic001241a_1.cif
_cod_data_source_block C32H28Fe2MnN12O6
_cod_depositor_comments
;
The following automatic conversions were performed:

'_symmetry_cell_setting' value 'Monoclinic' changed to 'monoclinic'
according to the built-in table from CIF Core dictionary named
'cif_core.dic' version 2.4.1 from 2010-06-29.

Automatic conversion script
Id: cif_fix_values 1646 2011-03-28 12:23:43Z adriana 
;
_cod_database_code 4319562

loop_
_symmetry_equiv_pos_as_xyz
'x, y, z'
'-x+1/2, y+1/2, -z+1/2'
'-x, -y, -z'
'x-1/2, -y-1/2, z-1/2'

loop_
_atom_site_label
_atom_site_type_symbol
_atom_site_fract_x
_atom_site_fract_y
_atom_site_fract_z
_atom_site_U_iso_or_equiv
_atom_site_adp_type
_atom_site_occupancy
_atom_site_symmetry_multiplicity
_atom_site_calc_flag
_atom_site_refinement_flags
_atom_site_disorder_assembly
_atom_site_disorder_group
Fe1 Fe 0.47677(6) 0.60527(3) -0.21019(3) 0.02345(14) Uani 1 1 d . . .
Mn1 Mn 0.0000 0.5000 0.0000 0.02524(19) Uani 1 2 d S . .
O1 O -0.0079(5) 0.6047(2) 0.0939(2) 0.0463(7) Uani 1 1 d . . .
H1 H -0.008(6) 0.586(3) 0.144(3) 0.074(18) Uiso 1 1 d . . .
H2 H -0.095(8) 0.627(4) 0.082(4) 0.12(3) Uiso 1 1 d . . .
N1 N 0.2320(4) 0.5579(2) -0.06535(19) 0.0405(8) Uani 1 1 d . . .
C1 C 0.3286(4) 0.5755(2) -0.1176(2) 0.0314(8) Uani 1 1 d . . .
N2 N 0.8116(4) 0.5703(2) -0.08968(19) 0.0381(8) Uani 1 1 d . . .
C2 C 0.6900(4) 0.5852(2) -0.1352(2) 0.0274(8) Uani 1 1 d . . .
C3 C 0.2605(4) 0.6223(2) -0.2835(2) 0.0287(8) Uani 1 1 d . . .
N3 N 0.1366(4) 0.6318(2) -0.3293(2) 0.0480(9) Uani 1 1 d . . .
C4 C 0.4718(4) 0.7207(3) -0.1693(2) 0.0321(8) Uani 1 1 d . . .
N4 N 0.4744(4) 0.7909(2) -0.1465(2) 0.0528(9) Uani 1 1 d . . .
N5 N 0.6118(3) 0.63448(18) -0.31337(16) 0.0249(6) Uani 1 1 d . . .
N6 N 0.5005(3) 0.48683(17) -0.25695(17) 0.0272(6) Uani 1 1 d . . .
C11 C 0.6599(4) 0.7111(2) -0.3416(2) 0.0345(8) Uani 1 1 d . . .
H11 H 0.6405 0.7591 -0.3077 0.041 Uiso 1 1 calc R . .
C12 C 0.7392(5) 0.7216(3) -0.4212(2) 0.0449(10) Uani 1 1 d . . .
H12 H 0.7691 0.7761 -0.4399 0.054 Uiso 1 1 calc R . .
C13 C 0.7719(5) 0.6523(3) -0.4704(2) 0.0424(10) Uani 1 1 d . . .
H13 H 0.8254 0.6591 -0.5227 0.051 Uiso 1 1 calc R . .
C14 C 0.7254(4) 0.5705(3) -0.4426(2) 0.0355(9) Uani 1 1 d . . .
C15 C 0.6438(4) 0.5648(2) -0.3634(2) 0.0278(8) Uani 1 1 d . . .
C16 C 0.5839(4) 0.4851(2) -0.3328(2) 0.0287(8) Uani 1 1 d . . .
C17 C 0.6114(5) 0.4093(2) -0.3797(2) 0.0380(9) Uani 1 1 d . . .
C18 C 0.5530(5) 0.3328(3) -0.3448(3) 0.0510(11) Uani 1 1 d . . .
H18 H 0.5677 0.2812 -0.3736 0.061 Uiso 1 1 calc R . .
C19 C 0.4735(5) 0.3348(3) -0.2673(3) 0.0522(11) Uani 1 1 d . . .
H19 H 0.4358 0.2840 -0.2428 0.063 Uiso 1 1 calc R . .
C20 C 0.4487(5) 0.4127(2) -0.2250(3) 0.0409(10) Uani 1 1 d . . .
H20 H 0.3940 0.4125 -0.1725 0.049 Uiso 1 1 calc R . .
C21 C 0.7513(5) 0.4925(3) -0.4892(2) 0.0483(11) Uani 1 1 d . . .
H21 H 0.8073 0.4945 -0.5413 0.058 Uiso 1 1 calc R . .
C22 C 0.6975(5) 0.4172(3) -0.4599(3) 0.0504(11) Uani 1 1 d . . .
H22 H 0.7162 0.3682 -0.4924 0.060 Uiso 1 1 calc R . .
O2 O -0.3073(5) 0.7101(3) 0.0591(3) 0.0758(11) Uani 1 1 d . . .
H3 H -0.372(6) 0.698(3) 0.009(3) 0.15(2) Uiso 1 1 d . . .
H4 H -0.337(7) 0.745(3) 0.078(3) 0.08(2) Uiso 1 1 d . . .
O3 O 0.0072(6) 0.5506(3) 0.2615(2) 0.0672(11) Uani 1 1 d . . .
H5 H -0.025(7) 0.511(4) 0.277(4) 0.09(3) Uiso 1 1 d . . .
H6 H -0.023(6) 0.592(3) 0.290(3) 0.09(2) Uiso 1 1 d . . .

loop_
_atom_site_aniso_label
_atom_site_aniso_U_11
_atom_site_aniso_U_22
_atom_site_aniso_U_33
_atom_site_aniso_U_23
_atom_site_aniso_U_13
_atom_site_aniso_U_12
Fe1 0.0229(2) 0.0263(3) 0.0214(2) 0.0035(2) 0.00326(18) 0.0016(2)
Mn1 0.0223(4) 0.0321(5) 0.0214(4) 0.0025(3) 0.0023(3) 0.0007(3)
O1 0.058(2) 0.0418(18) 0.0392(18) -0.0075(15) 0.0070(15) -0.0043(16)
N1 0.0310(17) 0.058(2) 0.0339(17) 0.0045(15) 0.0089(14) -0.0035(15)
C1 0.0271(19) 0.037(2) 0.0298(19) 0.0027(16) 0.0002(16) 0.0008(16)
N2 0.0317(17) 0.049(2) 0.0327(17) 0.0056(15) -0.0030(14) 0.0046(15)
C2 0.0299(18) 0.029(2) 0.0237(18) 0.0042(14) 0.0057(15) 0.0013(15)
C3 0.0315(19) 0.025(2) 0.0299(19) 0.0018(15) 0.0030(16) 0.0023(15)
N3 0.045(2) 0.052(2) 0.045(2) -0.0045(16) -0.0101(17) 0.0118(16)
C4 0.0325(19) 0.038(2) 0.0265(18) -0.0036(16) 0.0070(15) 0.0001(17)
N4 0.065(2) 0.041(2) 0.054(2) -0.0170(18) 0.0206(18) -0.0066(18)
N5 0.0252(14) 0.0269(17) 0.0228(14) 0.0034(12) 0.0038(12) -0.0001(12)
N6 0.0257(15) 0.0261(18) 0.0298(15) 0.0047(13) 0.0015(12) 0.0014(12)
C11 0.033(2) 0.032(2) 0.038(2) 0.0065(17) 0.0052(16) 0.0009(17)
C12 0.039(2) 0.054(3) 0.043(2) 0.024(2) 0.0123(18) 0.0001(19)
C13 0.033(2) 0.068(3) 0.028(2) 0.012(2) 0.0099(17) 0.002(2)
C14 0.0271(19) 0.055(3) 0.0250(19) -0.0023(17) 0.0035(15) 0.0042(17)
C15 0.0216(17) 0.037(2) 0.0246(18) 0.0023(15) -0.0018(14) 0.0061(15)
C16 0.0257(17) 0.033(2) 0.0273(18) -0.0027(15) -0.0019(15) 0.0016(15)
C17 0.033(2) 0.039(3) 0.041(2) -0.0090(18) -0.0081(17) 0.0079(17)
C18 0.052(3) 0.032(3) 0.067(3) -0.014(2) -0.008(2) 0.005(2)
C19 0.054(3) 0.026(2) 0.076(3) 0.011(2) -0.002(2) -0.0032(19)
C20 0.044(2) 0.031(3) 0.048(2) 0.0105(17) 0.0046(18) -0.0013(17)
C21 0.040(2) 0.072(3) 0.033(2) -0.013(2) 0.0086(18) 0.009(2)
C22 0.050(2) 0.060(3) 0.041(2) -0.022(2) 0.000(2) 0.015(2)
O2 0.101(3) 0.063(3) 0.063(2) -0.008(2) 0.008(2) 0.022(2)
O3 0.093(3) 0.055(3) 0.053(2) -0.008(2) -0.0029(19) -0.005(2)

loop_
_atom_type_symbol
_atom_type_description
_atom_type_scat_dispersion_real
_atom_type_scat_dispersion_imag
_atom_type_scat_source
C C 0.0033 0.0016 'International Tables Vol C Tables 4.2.6.8 and 6.1.1.4'
H H 0.0000 0.0000 'International Tables Vol C Tables 4.2.6.8 and 6.1.1.4'
N N 0.0061 0.0033 'International Tables Vol C Tables 4.2.6.8 and 6.1.1.4'
Mn Mn 0.3368 0.7283 'International Tables Vol C Tables 4.2.6.8 and 6.1.1.4'
Fe Fe 0.3463 0.8444 'International Tables Vol C Tables 4.2.6.8 and 6.1.1.4'
O O 0.0106 0.0060 'International Tables Vol C Tables 4.2.6.8 and 6.1.1.4'

loop_
_geom_angle_atom_site_label_1
_geom_angle_atom_site_label_2
_geom_angle_atom_site_label_3
_geom_angle
_geom_angle_site_symmetry_1
_geom_angle_site_symmetry_3
_geom_angle_publ_flag
C4 Fe1 C1 87.65(15) . . ?
C4 Fe1 C3 91.71(14) . . ?
C1 Fe1 C3 87.73(13) . . ?
C4 Fe1 C2 89.33(14) . . ?
C1 Fe1 C2 90.91(13) . . ?
C3 Fe1 C2 178.26(14) . . ?
C4 Fe1 N5 93.97(13) . . ?
C1 Fe1 N5 174.96(12) . . ?
C3 Fe1 N5 87.45(12) . . ?
C2 Fe1 N5 93.88(12) . . ?
C4 Fe1 N6 175.42(13) . . ?
C1 Fe1 N6 96.49(13) . . ?
C3 Fe1 N6 90.43(12) . . ?
C2 Fe1 N6 88.64(12) . . ?
N5 Fe1 N6 82.08(11) . . ?
O1 Mn1 O1 180.0 3_565 . ?
O1 Mn1 N2 90.03(13) 3_565 3_665 ?
O1 Mn1 N2 89.97(13) . 3_665 ?
O1 Mn1 N2 89.97(13) 3_565 1_455 ?
O1 Mn1 N2 90.03(13) . 1_455 ?
N2 Mn1 N2 180.0 3_665 1_455 ?
O1 Mn1 N1 92.87(11) 3_565 3_565 ?
O1 Mn1 N1 87.13(11) . 3_565 ?
N2 Mn1 N1 90.39(11) 3_665 3_565 ?
N2 Mn1 N1 89.61(11) 1_455 3_565 ?
O1 Mn1 N1 87.13(11) 3_565 . ?
O1 Mn1 N1 92.87(11) . . ?
N2 Mn1 N1 89.61(11) 3_665 . ?
N2 Mn1 N1 90.39(11) 1_455 . ?
N1 Mn1 N1 180.0 3_565 . ?
C1 N1 Mn1 161.2(3) . . ?
N1 C1 Fe1 176.3(3) . . ?
C2 N2 Mn1 160.7(3) . 1_655 ?
N2 C2 Fe1 177.0(3) . . ?
N3 C3 Fe1 177.5(3) . . ?
N4 C4 Fe1 177.3(3) . . ?
C11 N5 C15 118.1(3) . . ?
C11 N5 Fe1 129.0(2) . . ?
C15 N5 Fe1 112.7(2) . . ?
C20 N6 C16 117.6(3) . . ?
C20 N6 Fe1 129.7(2) . . ?
C16 N6 Fe1 112.7(2) . . ?
N5 C11 C12 121.9(4) . . ?
C13 C12 C11 119.8(4) . . ?
C12 C13 C14 120.1(3) . . ?
C13 C14 C15 117.1(3) . . ?
C13 C14 C21 125.4(3) . . ?
C15 C14 C21 117.6(4) . . ?
N5 C15 C14 123.0(3) . . ?
N5 C15 C16 116.2(3) . . ?
C14 C15 C16 120.8(3) . . ?
N6 C16 C17 123.3(3) . . ?
N6 C16 C15 116.2(3) . . ?
C17 C16 C15 120.5(3) . . ?
C18 C17 C16 117.5(3) . . ?
C18 C17 C22 125.3(4) . . ?
C16 C17 C22 117.2(4) . . ?
C19 C18 C17 119.0(4) . . ?
C18 C19 C20 120.3(4) . . ?
N6 C20 C19 122.3(4) . . ?
C22 C21 C14 121.8(4) . . ?
C21 C22 C17 122.1(4) . . ?

loop_
_geom_bond_atom_site_label_1
_geom_bond_atom_site_label_2
_geom_bond_distance
_geom_bond_site_symmetry_2
_geom_bond_publ_flag
Fe1 C4 1.909(4) . ?
Fe1 C1 1.922(3) . ?
Fe1 C3 1.942(3) . ?
Fe1 C2 1.944(3) . ?
Fe1 N5 1.992(2) . ?
Fe1 N6 1.995(3) . ?
Mn1 O1 2.185(3) 3_565 ?
Mn1 O1 2.185(3) . ?
Mn1 N2 2.209(3) 3_665 ?
Mn1 N2 2.209(3) 1_455 ?
Mn1 N1 2.258(3) 3_565 ?
Mn1 N1 2.258(3) . ?
N1 C1 1.151(4) . ?
N2 C2 1.142(4) . ?
N2 Mn1 2.209(3) 1_655 ?
C3 N3 1.144(4) . ?
C4 N4 1.149(5) . ?
N5 C11 1.330(4) . ?
N5 C15 1.362(4) . ?
N6 C20 1.325(4) . ?
N6 C16 1.361(4) . ?
C11 C12 1.407(5) . ?
C12 C13 1.352(5) . ?
C13 C14 1.398(5) . ?
C14 C15 1.403(4) . ?
C14 C21 1.432(5) . ?
C15 C16 1.414(5) . ?
C16 C17 1.407(5) . ?
C17 C18 1.391(5) . ?
C17 C22 1.436(5) . ?
C18 C19 1.367(6) . ?
C19 C20 1.398(5) . ?
C21 C22 1.329(6) . ?
